data_4062472
loop_
_publ_author_name
'Groux, Laurent F.'
'Zargarian, Davit'

_publ_section_title
;
 Aminoalkyl-Substituted Indenylnickel(II) Complexes
 (\h^3^:\h^0^-Ind(CH~2~)~2~NMe~2~)Ni(PR~3~)X and
 [(\h^3^:\h^1^-Ind(CH~2~)~2~NMe~2~)Ni(PR~3~)][BPh~4~]:
 Influence of the Phosphine in Ligand Exchange and Polymerization Reactions
;
_journal_issue 23
_journal_name_full Organometallics
_journal_page_first 4759
_journal_page_last 4769
_journal_paper_doi 10.1021/om0341348
_journal_volume 22
_journal_year 2003
_chemical_formula_moiety 'C16 H25 Cl N Ni P'
_chemical_formula_sum 'C16 H25 Cl N Ni P'
_chemical_formula_weight 356.500
_space_group_IT_number 14
_symmetry_cell_setting monoclinic
_symmetry_space_group_name_Hall '-P 2yn'
_symmetry_space_group_name_H-M 'P 1 21/n 1'
_cell_angle_alpha 90.00
_cell_angle_beta 96.106(2)
_cell_angle_gamma 90.00
_cell_formula_units_Z 4
_cell_length_a 6.3037(2)
_cell_length_b 15.6826(5)
_cell_length_c 18.2702(6)
_cell_measurement_temperature 223(2)
_cell_volume 1795.92(10)
_diffrn_ambient_temperature 223(2)
_exptl_crystal_density_diffrn 1.3185
_cod_depositor_comments
;
The following automatic conversions were performed:
'_symmetry_cell_setting' value 'Monoclinic' changed to 'monoclinic'
according to '/home/saulius/struct/CIF-dictionaries/cif_core.dic'
dictionary named 'cif_core.dic' version 2.4.1 from 2010-06-29.

Automatic conversion script
Id: cif_fix_enum 1527 2010-12-29 10:47:43Z saulius 
;
_cod_original_sg_symbol_H-M 'P 21/n'
_cod_database_code 4062472

loop_
_symmetry_equiv_pos_as_xyz
'x, y, z'
'-x+1/2, y+1/2, -z+1/2'
'-x, -y, -z'
'x-1/2, -y-1/2, z-1/2'

loop_
_atom_site_label
_atom_site_type_symbol
_atom_site_fract_x
_atom_site_fract_y
_atom_site_fract_z
_atom_site_U_iso_or_equiv
_atom_site_adp_type
_atom_site_occupancy
_atom_site_calc_flag
_atom_site_refinement_flags
_atom_site_disorder_group
Ni Ni 0.05954(5) 0.26830(2) 0.129509(17) 0.03166(12) Uani 1 d . .
Cl Cl -0.25073(8) 0.23766(3) 0.07012(3) 0.04399(15) Uani 1 d . .
P P 0.17613(8) 0.13866(3) 0.13615(3) 0.03758(15) Uani 1 d . .
N N -0.2796(3) 0.60004(10) 0.06396(9) 0.0355(4) Uani 1 d . .
C1 C 0.0177(3) 0.40201(12) 0.13607(10) 0.0328(4) Uani 1 d . .
C2 C 0.2191(3) 0.37927(12) 0.11572(11) 0.0353(4) Uani 1 d . .
H2 H 0.2789 0.3973 0.0702 0.042 Uiso 1 calc R .
C3 C 0.3268(3) 0.33024(13) 0.17349(11) 0.0377(4) Uani 1 d . .
H3 H 0.4742 0.3082 0.1744 0.045 Uiso 1 calc R .
C3A C 0.2087(3) 0.33961(12) 0.23808(11) 0.0355(4) Uani 1 d . .
C4 C 0.2537(4) 0.31476(15) 0.31156(12) 0.0479(5) Uani 1 d . .
H4 H 0.3811 0.2860 0.3276 0.057 Uiso 1 calc R .
C5 C 0.1060(4) 0.33352(16) 0.36021(12) 0.0541(6) Uani 1 d . .
H5 H 0.1357 0.3189 0.4101 0.065 Uiso 1 calc R .
C6 C -0.0854(4) 0.37361(14) 0.33636(12) 0.0490(6) Uani 1 d . .
H6 H -0.1837 0.3850 0.3704 0.059 Uiso 1 calc R .
C7 C -0.1342(3) 0.39703(13) 0.26363(11) 0.0391(5) Uani 1 d . .
H7 H -0.2661 0.4224 0.2477 0.047 Uiso 1 calc R .
C7A C 0.0155(3) 0.38231(11) 0.21450(10) 0.0313(4) Uani 1 d . .
C8 C -0.1500(3) 0.45251(12) 0.09108(11) 0.0389(5) Uani 1 d . .
H8A H -0.2915 0.4330 0.1014 0.047 Uiso 1 calc R .
H8B H -0.1377 0.4432 0.0387 0.047 Uiso 1 calc R .
C9 C -0.1267(3) 0.54691(12) 0.10852(11) 0.0362(4) Uani 1 d . .
H9A H -0.1447 0.5558 0.1606 0.043 Uiso 1 calc R .
H9B H 0.0179 0.5651 0.1008 0.043 Uiso 1 calc R .
C10 C -0.4934(4) 0.59160(15) 0.08557(15) 0.0533(6) Uani 1 d . .
H10A H -0.4928 0.6068 0.1370 0.080 Uiso 1 calc R .
H10B H -0.5411 0.5331 0.0784 0.080 Uiso 1 calc R .
H10C H -0.5894 0.6292 0.0557 0.080 Uiso 1 calc R .
C11 C -0.2138(4) 0.68900(14) 0.06905(13) 0.0504(6) Uani 1 d . .
H11A H -0.2060 0.7075 0.1199 0.076 Uiso 1 calc R .
H11B H -0.3167 0.7238 0.0392 0.076 Uiso 1 calc R .
H11C H -0.0746 0.6950 0.0515 0.076 Uiso 1 calc R .
C20 C -0.0131(5) 0.06075(16) 0.16326(18) 0.0723(9) Uani 1 d . .
H20A H -0.1399 0.0613 0.1281 0.109 Uiso 1 calc R .
H20B H -0.0519 0.0748 0.2118 0.109 Uiso 1 calc R .
H20C H 0.0511 0.0045 0.1643 0.109 Uiso 1 calc R .
C21 C 0.2465(4) 0.09728(17) 0.04989(14) 0.0620(7) Uani 1 d . .
H21A H 0.3706 0.1274 0.0360 0.093 Uiso 1 calc R .
H21B H 0.1279 0.1052 0.0121 0.093 Uiso 1 calc R .
H21C H 0.2788 0.0370 0.0551 0.093 Uiso 1 calc R .
C22 C 0.4121(4) 0.11771(17) 0.19944(15) 0.0659(8) Uani 1 d . .
H22A H 0.4416 0.0570 0.2005 0.099 Uiso 1 calc R .
H22B H 0.3881 0.1369 0.2484 0.099 Uiso 1 calc R .
H22C H 0.5328 0.1481 0.1833 0.099 Uiso 1 calc R .

loop_
_atom_site_aniso_label
_atom_site_aniso_U_11
_atom_site_aniso_U_22
_atom_site_aniso_U_33
_atom_site_aniso_U_23
_atom_site_aniso_U_13
_atom_site_aniso_U_12
Ni 0.0301(2) 0.0278(2) 0.0364(2) 0.00186(13) 0.00036(14) 0.00089(12)
Cl 0.0365(3) 0.0420(3) 0.0513(3) -0.0014(2) -0.0056(2) -0.00423(19)
P 0.0390(3) 0.0295(3) 0.0449(3) 0.0050(2) 0.0074(2) 0.00388(19)
N 0.0418(9) 0.0268(8) 0.0359(9) 0.0031(7) -0.0048(7) 0.0009(7)
C1 0.0412(11) 0.0235(9) 0.0325(10) 0.0013(7) -0.0016(8) -0.0021(7)
C2 0.0382(11) 0.0316(10) 0.0361(10) 0.0013(8) 0.0047(8) -0.0087(8)
C3 0.0276(10) 0.0377(11) 0.0470(12) -0.0024(9) 0.0001(8) -0.0024(7)
C3A 0.0376(11) 0.0310(10) 0.0362(10) 0.0020(8) -0.0044(8) -0.0028(7)
C4 0.0544(14) 0.0418(12) 0.0436(13) 0.0087(10) -0.0126(10) 0.0002(10)
C5 0.0805(18) 0.0487(14) 0.0319(12) 0.0061(10) -0.0002(11) -0.0085(12)
C6 0.0658(16) 0.0412(12) 0.0425(12) -0.0013(10) 0.0175(10) -0.0062(10)
C7 0.0437(12) 0.0299(10) 0.0442(12) -0.0022(8) 0.0064(9) -0.0012(8)
C7A 0.0354(10) 0.0252(9) 0.0323(10) -0.0011(7) -0.0013(7) -0.0030(7)
C8 0.0473(12) 0.0310(10) 0.0360(11) 0.0017(8) -0.0071(8) 0.0006(8)
C9 0.0386(11) 0.0312(10) 0.0370(10) 0.0006(8) -0.0052(8) -0.0012(8)
C10 0.0456(14) 0.0474(13) 0.0648(16) 0.0082(12) -0.0039(11) 0.0034(10)
C11 0.0600(15) 0.0314(11) 0.0582(15) 0.0017(10) -0.0020(11) 0.0007(9)
C20 0.0667(19) 0.0404(14) 0.116(2) 0.0216(15) 0.0393(17) 0.0012(12)
C21 0.081(2) 0.0471(14) 0.0598(16) -0.0085(12) 0.0168(13) 0.0053(13)
C22 0.0688(18) 0.0546(15) 0.0707(18) 0.0101(13) -0.0098(14) 0.0257(13)

loop_
_geom_bond_atom_site_label_1
_geom_bond_atom_site_label_2
_geom_bond_distance
_geom_bond_site_symmetry_2
_geom_bond_publ_flag
Ni C3 2.0344(19) . y
Ni C2 2.0389(19) . y
Ni C1 2.1184(19) . y
Ni P 2.1608(6) . y
Ni Cl 2.1868(6) . y
Ni C3A 2.3817(19) . y
Ni C7A 2.4035(18) . y
P C21 1.803(2) . y
P C20 1.813(2) . y
P C22 1.814(2) . y
N C10 1.450(3) . y
N C11 1.456(3) . y
N C9 1.456(2) . y
C1 C2 1.406(3) . y
C1 C7A 1.467(2) . y
C1 C8 1.495(3) . y
C2 C3 1.419(3) . y
C2 H2 0.9900 . ?
C3 C3A 1.468(3) . y
C3 H3 0.9900 . ?
C3A C4 1.398(3) . y
C3A C7A 1.417(3) . y
C4 C5 1.386(3) . y
C4 H4 0.9400 . ?
C5 C6 1.389(3) . y
C5 H5 0.9400 . ?
C6 C7 1.381(3) . y
C6 H6 0.9400 . ?
C7 C7A 1.389(3) . y
C7 H7 0.9400 . ?
C8 C9 1.518(3) . y
C8 H8A 0.9800 . ?
C8 H8B 0.9800 . ?
C9 H9A 0.9800 . ?
C9 H9B 0.9800 . ?
C10 H10A 0.9700 . ?
C10 H10B 0.9700 . ?
C10 H10C 0.9700 . ?
C11 H11A 0.9700 . ?
C11 H11B 0.9700 . ?
C11 H11C 0.9700 . ?
C20 H20A 0.9700 . ?
C20 H20B 0.9700 . ?
C20 H20C 0.9700 . ?
C21 H21A 0.9700 . ?
C21 H21B 0.9700 . ?
C21 H21C 0.9700 . ?
C22 H22A 0.9700 . ?
C22 H22B 0.9700 . ?
C22 H22C 0.9700 . ?
